data_4105545
loop_
_publ_author_name
'Hayato Tsurugi'
'Koji Yamamoto'
'Kazushi Mashima'

_publ_contact_author_address
;
                   Department of Chemistry
                   Graduate School of Engineering Science
                   Osaka University
                   Machikaneyama, 1-3
                   Toyonaka
                   Osaka, 560-8531
                   Japan
;
_publ_contact_author_email mashima@chem.es.osaka-u.ac.jp
_publ_contact_author_fax ' +81 6 6850 6245'
_publ_contact_author_name 'Kazushi Mashima'
_publ_contact_author_phone ' +81 6 6850 6245'
_publ_section_title
;
 Oxidant-Free Direct Coupling of Internal Alkynes and 2-Alkylpyridine via
 Double C-H Activations by Alkylhafnium Complexes
;
_journal_name_full 'Journal of the American Chemical Society'
_journal_page_first 732
_journal_page_last 735
_journal_paper_doi 10.1021/ja1100118
_journal_volume 133
_journal_year 2011
_chemical_formula_moiety 'C41 H44 Hf N2 '
_chemical_formula_sum 'C41 H44 Hf N2'
_chemical_formula_weight 743.27
_chemical_melting_point 428(1)
_chemical_name_common 2
_chemical_name_systematic
; 
 ? 
;
_space_group_IT_number 14
_symmetry_cell_setting monoclinic
_symmetry_Int_Tables_number 14
_symmetry_space_group_name_Hall '-P 2yn'
_symmetry_space_group_name_H-M 'P 1 21/n 1'
_atom_sites_solution_hydrogens geom
_atom_sites_solution_primary direct
_atom_sites_solution_secondary difmap
_audit_creation_method SHELXL-97
_cell_angle_alpha 90.00
_cell_angle_beta 96.790(5)
_cell_angle_gamma 90.00
_cell_formula_units_Z 4
_cell_length_a 11.116(4)
_cell_length_b 26.089(9)
_cell_length_c 11.661(4)
_cell_measurement_reflns_used 9927
_cell_measurement_temperature 113(2)
_cell_measurement_theta_max 27.5
_cell_measurement_theta_min 3.1
_cell_volume 3358(2)
_computing_cell_refinement CrystalClear
_computing_data_collection CrystalClear
_computing_data_reduction CrystalStructure
_computing_molecular_graphics ORTEP-3
_computing_publication_material 'CrystalStructure 3.8'
_computing_structure_refinement SHELXL-97
_computing_structure_solution SIR92
_diffrn_ambient_temperature 113(2)
_diffrn_detector_area_resol_mean 7.31
_diffrn_measured_fraction_theta_full 0.984
_diffrn_measured_fraction_theta_max 0.984
_diffrn_measurement_device_type 'Rigaku Mercury'
_diffrn_measurement_method \w
_diffrn_radiation_monochromator graphite
_diffrn_radiation_source 'fine-focus sealed tube'
_diffrn_radiation_type MoK\a
_diffrn_radiation_wavelength 0.71075
_diffrn_reflns_av_R_equivalents 0.0972
_diffrn_reflns_av_sigmaI/netI 0.1236
_diffrn_reflns_limit_h_max 14
_diffrn_reflns_limit_h_min -14
_diffrn_reflns_limit_k_max 33
_diffrn_reflns_limit_k_min -31
_diffrn_reflns_limit_l_max 14
_diffrn_reflns_limit_l_min -14
_diffrn_reflns_number 25624
_diffrn_reflns_theta_full 27.47
_diffrn_reflns_theta_max 27.47
_diffrn_reflns_theta_min 3.12
_exptl_absorpt_coefficient_mu 3.137
_exptl_absorpt_correction_T_max 0.855
_exptl_absorpt_correction_T_min 0.755
_exptl_absorpt_correction_type multi-scan
_exptl_absorpt_process_details 'Jacobson, R. (1998) Private communication'
_exptl_crystal_colour yellow
_exptl_crystal_density_diffrn 1.470
_exptl_crystal_description platelet
_exptl_crystal_F_000 1504
_exptl_crystal_size_max 0.10
_exptl_crystal_size_mid 0.10
_exptl_crystal_size_min 0.05
_refine_diff_density_max 4.265
_refine_diff_density_min -2.678
_refine_diff_density_rms 0.217
_refine_ls_extinction_method none
_refine_ls_goodness_of_fit_ref 1.043
_refine_ls_hydrogen_treatment constr
_refine_ls_matrix_type full
_refine_ls_number_parameters 398
_refine_ls_number_reflns 7563
_refine_ls_number_restraints 0
_refine_ls_restrained_S_all 1.043
_refine_ls_R_factor_all 0.1349
_refine_ls_R_factor_gt 0.0780
_refine_ls_shift/su_max 0.000
_refine_ls_shift/su_mean 0.000
_refine_ls_structure_factor_coef Fsqd
_refine_ls_weighting_details 'calc w=1/[\s^2^(Fo^2^)+(0.0862P)^2^+20.3902P] where P=(Fo^2^+2Fc^2^)/3'
_refine_ls_weighting_scheme calc
_refine_ls_wR_factor_gt 0.1752
_refine_ls_wR_factor_ref 0.2183
_reflns_number_gt 4481
_reflns_number_total 7563
_reflns_threshold_expression >2sigma(I)
_cod_data_source_file ja1100118_si_002_2.cif
_cod_data_source_block complex2
_cod_original_cell_volume 3358.1(19)
_cod_database_code 4105545

loop_
_symmetry_equiv_pos_as_xyz
'x, y, z'
'-x+1/2, y+1/2, -z+1/2'
'-x, -y, -z'
'x-1/2, -y-1/2, z-1/2'

loop_
_atom_site_label
_atom_site_type_symbol
_atom_site_fract_x
_atom_site_fract_y
_atom_site_fract_z
_atom_site_U_iso_or_equiv
_atom_site_adp_type
_atom_site_occupancy
_atom_site_symmetry_multiplicity
_atom_site_calc_flag
_atom_site_refinement_flags
Hf1 Hf 0.82574(4) 0.192754(16) 0.46412(4) 0.03286(18) Uani 1 1 d .
N1 N 0.7427(10) 0.1774(4) 0.2799(8) 0.042(3) Uani 1 1 d .
N2 N 0.8420(7) 0.2577(3) 0.3649(7) 0.0252(18) Uani 1 1 d .
C1 C 0.7508(19) 0.2173(5) 0.1949(11) 0.084(6) Uani 1 1 d .
H1 H 0.8110 0.2073 0.1429 0.101 Uiso 1 1 calc R
H2 H 0.6713 0.2211 0.1476 0.101 Uiso 1 1 calc R
C2 C 0.7843(15) 0.2638(5) 0.2469(10) 0.064(4) Uani 1 1 d .
H3 H 0.7114 0.2856 0.2474 0.076 Uiso 1 1 calc R
H4 H 0.8409 0.2816 0.2008 0.076 Uiso 1 1 calc R
C3 C 0.6973(10) 0.1333(4) 0.2533(9) 0.034(2) Uani 1 1 d .
H5 H 0.6628 0.1266 0.1763 0.041 Uiso 1 1 calc R
C4 C 0.6982(10) 0.0935(4) 0.3402(8) 0.027(2) Uani 1 1 d .
C5 C 0.7457(9) 0.1098(4) 0.4540(9) 0.025(2) Uani 1 1 d .
C6 C 0.7460(10) 0.0727(4) 0.5417(9) 0.034(2) Uani 1 1 d .
C7 C 0.7041(11) 0.0223(5) 0.5127(10) 0.043(3) Uani 1 1 d .
H6 H 0.7092 -0.0029 0.5718 0.052 Uiso 1 1 calc R
C8 C 0.6566(12) 0.0085(4) 0.4029(11) 0.045(3) Uani 1 1 d .
C9 C 0.6567(10) 0.0441(4) 0.3156(10) 0.038(3) Uani 1 1 d .
H7 H 0.6283 0.0348 0.2384 0.046 Uiso 1 1 calc R
C10 C 0.7909(11) 0.0842(4) 0.6652(9) 0.040(3) Uani 1 1 d .
H8 H 0.8776 0.0764 0.6798 0.048 Uiso 1 1 calc R
H9 H 0.7466 0.0633 0.7159 0.048 Uiso 1 1 calc R
H10 H 0.7780 0.1206 0.6808 0.048 Uiso 1 1 calc R
C11 C 0.6159(14) -0.0455(5) 0.3795(11) 0.058(4) Uani 1 1 d .
H11 H 0.6834 -0.0658 0.3572 0.070 Uiso 1 1 calc R
H12 H 0.5490 -0.0459 0.3167 0.070 Uiso 1 1 calc R
H13 H 0.5884 -0.0601 0.4493 0.070 Uiso 1 1 calc R
C12 C 0.9137(10) 0.3018(4) 0.4180(9) 0.032(2) Uani 1 1 d .
H14 H 0.9641 0.2879 0.4877 0.038 Uiso 1 1 calc R
C13 C 0.8392(9) 0.3456(4) 0.4610(8) 0.026(2) Uani 1 1 d .
C14 C 0.7562(10) 0.3717(4) 0.3831(9) 0.035(3) Uani 1 1 d .
H15 H 0.7403 0.3609 0.3050 0.042 Uiso 1 1 calc R
C15 C 0.6955(10) 0.4153(4) 0.4239(10) 0.035(3) Uani 1 1 d .
C16 C 0.7234(10) 0.4317(4) 0.5335(9) 0.032(2) Uani 1 1 d .
H16 H 0.6867 0.4621 0.5575 0.038 Uiso 1 1 calc R
C17 C 0.8057(11) 0.4049(4) 0.6134(10) 0.038(3) Uani 1 1 d .
C18 C 0.8624(10) 0.3623(4) 0.5742(10) 0.036(3) Uani 1 1 d .
H17 H 0.9189 0.3439 0.6264 0.043 Uiso 1 1 calc R
C19 C 0.6058(12) 0.4439(5) 0.3377(10) 0.047(3) Uani 1 1 d .
H18 H 0.6482 0.4711 0.3006 0.056 Uiso 1 1 calc R
H19 H 0.5421 0.4591 0.3783 0.056 Uiso 1 1 calc R
H20 H 0.5693 0.4199 0.2789 0.056 Uiso 1 1 calc R
C20 C 0.8386(10) 0.4250(5) 0.7350(9) 0.039(3) Uani 1 1 d .
H21 H 0.9095 0.4474 0.7370 0.047 Uiso 1 1 calc R
H22 H 0.8574 0.3961 0.7878 0.047 Uiso 1 1 calc R
H23 H 0.7702 0.4444 0.7588 0.047 Uiso 1 1 calc R
C21 C 1.0028(10) 0.3217(5) 0.3380(10) 0.037(3) Uani 1 1 d .
H24 H 1.0434 0.2919 0.3067 0.044 Uiso 1 1 calc R
H25 H 0.9562 0.3395 0.2721 0.044 Uiso 1 1 calc R
C22 C 1.0989(10) 0.3579(4) 0.3929(9) 0.033(2) Uani 1 1 d .
C23 C 1.0719(11) 0.4095(4) 0.4153(9) 0.039(3) Uani 1 1 d .
H26 H 0.9921 0.4222 0.3952 0.047 Uiso 1 1 calc R
C24 C 1.1614(11) 0.4414(4) 0.4662(10) 0.042(3) Uani 1 1 d .
H27 H 1.1425 0.4757 0.4849 0.051 Uiso 1 1 calc R
C25 C 1.2789(11) 0.4235(5) 0.4900(9) 0.040(3) Uani 1 1 d .
H28 H 1.3405 0.4461 0.5229 0.048 Uiso 1 1 calc R
C26 C 1.3080(11) 0.3741(5) 0.4673(9) 0.043(3) Uani 1 1 d .
H29 H 1.3890 0.3621 0.4828 0.052 Uiso 1 1 calc R
C27 C 1.2158(10) 0.3421(4) 0.4211(9) 0.031(2) Uani 1 1 d .
H30 H 1.2347 0.3072 0.4082 0.037 Uiso 1 1 calc R
C28 C 1.0199(10) 0.1796(5) 0.5349(11) 0.045(3) Uani 1 1 d .
H31 H 1.0709 0.2107 0.5333 0.054 Uiso 1 1 calc R
H32 H 1.0296 0.1640 0.6129 0.054 Uiso 1 1 calc R
C29 C 1.0372(10) 0.1421(4) 0.4405(10) 0.037(3) Uani 1 1 d .
C30 C 1.0439(11) 0.1590(5) 0.3285(10) 0.040(3) Uani 1 1 d .
H33 H 1.0527 0.1945 0.3136 0.048 Uiso 1 1 calc R
C31 C 1.0378(11) 0.1247(6) 0.2401(11) 0.052(3) Uani 1 1 d .
H34 H 1.0409 0.1369 0.1637 0.062 Uiso 1 1 calc R
C32 C 1.0275(11) 0.0736(6) 0.2579(13) 0.057(4) Uani 1 1 d .
H35 H 1.0230 0.0505 0.1945 0.069 Uiso 1 1 calc R
C33 C 1.0236(12) 0.0560(5) 0.3637(15) 0.060(4) Uani 1 1 d .
H36 H 1.0175 0.0201 0.3759 0.072 Uiso 1 1 calc R
C34 C 1.0282(10) 0.0897(5) 0.4588(12) 0.045(3) Uani 1 1 d .
H37 H 1.0252 0.0766 0.5345 0.054 Uiso 1 1 calc R
C35 C 0.7226(10) 0.2263(4) 0.6014(10) 0.038(3) Uani 1 1 d .
H38 H 0.7291 0.2052 0.6723 0.045 Uiso 1 1 calc R
H39 H 0.7465 0.2621 0.6208 0.045 Uiso 1 1 calc R
C36 C 0.6029(11) 0.2228(4) 0.5341(9) 0.034(3) Uani 1 1 d .
C37 C 0.5640(10) 0.2620(4) 0.4545(10) 0.034(3) Uani 1 1 d .
H40 H 0.6099 0.2926 0.4521 0.041 Uiso 1 1 calc R
C38 C 0.4558(12) 0.2552(5) 0.3782(11) 0.049(3) Uani 1 1 d .
H41 H 0.4323 0.2806 0.3217 0.058 Uiso 1 1 calc R
C39 C 0.3867(11) 0.2140(5) 0.3845(10) 0.041(3) Uani 1 1 d .
H42 H 0.3123 0.2113 0.3356 0.050 Uiso 1 1 calc R
C40 C 0.4217(11) 0.1753(4) 0.4611(10) 0.039(3) Uani 1 1 d .
H43 H 0.3718 0.1459 0.4654 0.047 Uiso 1 1 calc R
C41 C 0.5293(10) 0.1794(4) 0.5313(9) 0.032(2) Uani 1 1 d .
H44 H 0.5549 0.1514 0.5802 0.038 Uiso 1 1 calc R

loop_
_atom_site_aniso_label
_atom_site_aniso_U_11
_atom_site_aniso_U_22
_atom_site_aniso_U_33
_atom_site_aniso_U_23
_atom_site_aniso_U_13
_atom_site_aniso_U_12
Hf1 0.0437(3) 0.0260(3) 0.0261(3) -0.00018(19) -0.0072(2) -0.0028(2)
N1 0.062(7) 0.037(5) 0.024(5) -0.006(4) -0.009(5) 0.002(5)
N2 0.024(4) 0.023(4) 0.027(4) 0.006(4) -0.001(4) 0.000(3)
C1 0.160(18) 0.043(8) 0.038(8) 0.007(6) -0.041(9) -0.029(10)
C2 0.089(11) 0.062(9) 0.031(7) 0.013(6) -0.033(7) -0.032(8)
C3 0.033(6) 0.040(6) 0.029(6) -0.005(5) 0.001(5) 0.003(5)
C4 0.039(6) 0.025(5) 0.018(5) -0.006(4) 0.006(4) 0.000(4)
C5 0.022(5) 0.021(5) 0.031(5) -0.003(4) 0.000(4) -0.001(4)
C6 0.032(6) 0.035(6) 0.035(6) -0.006(5) 0.003(5) 0.005(5)
C7 0.052(8) 0.038(7) 0.037(7) 0.008(5) -0.007(6) 0.000(6)
C8 0.050(8) 0.028(6) 0.057(8) 0.004(6) 0.005(6) -0.010(5)
C9 0.045(7) 0.026(6) 0.042(7) -0.010(5) -0.004(5) 0.005(5)
C10 0.065(8) 0.026(6) 0.026(6) 0.003(5) 0.000(5) -0.001(5)
C11 0.094(12) 0.038(7) 0.041(7) 0.012(6) 0.004(7) -0.012(7)
C12 0.046(6) 0.023(5) 0.026(6) -0.002(4) 0.006(5) -0.009(5)
C13 0.032(6) 0.019(5) 0.028(5) 0.006(4) 0.005(4) 0.004(4)
C14 0.047(7) 0.032(6) 0.026(6) 0.003(5) 0.002(5) -0.004(5)
C15 0.042(6) 0.025(5) 0.039(6) 0.000(5) 0.007(5) 0.009(5)
C16 0.031(6) 0.030(6) 0.035(6) 0.002(5) 0.008(5) 0.001(5)
C17 0.042(7) 0.031(6) 0.039(6) 0.006(5) 0.001(5) -0.013(5)
C18 0.030(6) 0.028(6) 0.049(7) -0.006(5) -0.003(5) -0.003(5)
C19 0.060(8) 0.046(7) 0.035(7) 0.002(6) 0.007(6) 0.020(6)
C20 0.037(6) 0.044(7) 0.034(6) -0.017(5) -0.004(5) -0.003(5)
C21 0.034(6) 0.045(7) 0.032(6) -0.005(5) 0.007(5) 0.000(5)
C22 0.041(6) 0.028(6) 0.032(6) 0.009(5) 0.009(5) -0.008(5)
C23 0.048(7) 0.033(6) 0.038(6) 0.017(5) 0.011(5) -0.011(5)
C24 0.046(7) 0.032(6) 0.051(8) 0.000(6) 0.020(6) -0.012(5)
C25 0.038(6) 0.050(7) 0.032(6) -0.010(6) -0.001(5) -0.009(6)
C26 0.044(7) 0.056(8) 0.029(6) 0.000(6) 0.002(5) -0.002(6)
C27 0.034(6) 0.026(5) 0.034(6) 0.001(5) 0.014(5) -0.002(5)
C28 0.029(6) 0.047(7) 0.053(8) 0.003(6) -0.023(5) 0.011(5)
C29 0.042(7) 0.024(5) 0.041(7) -0.004(5) -0.007(5) 0.005(5)
C30 0.045(7) 0.038(6) 0.037(7) 0.006(5) 0.003(5) 0.012(5)
C31 0.040(7) 0.073(10) 0.040(7) -0.004(7) -0.005(6) 0.016(7)
C32 0.041(8) 0.068(10) 0.063(9) -0.035(8) 0.008(7) -0.019(7)
C33 0.044(8) 0.035(7) 0.104(13) -0.022(8) 0.026(8) -0.020(6)
C34 0.033(6) 0.040(7) 0.062(8) 0.008(6) 0.011(6) 0.003(5)
C35 0.034(6) 0.040(6) 0.035(6) -0.003(5) -0.010(5) -0.008(5)
C36 0.048(7) 0.031(6) 0.024(6) -0.011(5) 0.005(5) -0.001(5)
C37 0.033(6) 0.026(6) 0.045(7) 0.003(5) 0.012(5) 0.003(5)
C38 0.055(8) 0.042(7) 0.053(8) 0.016(6) 0.025(7) 0.020(6)
C39 0.035(6) 0.045(7) 0.044(7) 0.011(6) 0.001(5) -0.007(5)
C40 0.043(7) 0.033(6) 0.038(7) -0.009(5) -0.009(5) -0.006(5)
C41 0.043(6) 0.032(6) 0.020(5) -0.007(4) -0.001(5) 0.010(5)

loop_
_atom_type_symbol
_atom_type_description
_atom_type_scat_dispersion_real
_atom_type_scat_dispersion_imag
_atom_type_scat_source
C C 0.0033 0.0016 'International Tables Vol C Tables 4.2.6.8 and 6.1.1.4'
H H 0.0000 0.0000 'International Tables Vol C Tables 4.2.6.8 and 6.1.1.4'
Hf Hf -0.5830 6.1852 'International Tables Vol C Tables 4.2.6.8 and 6.1.1.4'
N N 0.0061 0.0033 'International Tables Vol C Tables 4.2.6.8 and 6.1.1.4'

loop_
_geom_angle_atom_site_label_1
_geom_angle_atom_site_label_2
_geom_angle_atom_site_label_3
_geom_angle
N2 Hf1 C28 100.8(4)
N2 Hf1 C35 99.5(4)
C28 Hf1 C35 110.2(4)
N2 Hf1 N1 70.6(3)
C28 Hf1 N1 125.9(4)
C35 Hf1 N1 123.8(4)
N2 Hf1 C5 141.9(3)
C28 Hf1 C5 102.8(4)
C35 Hf1 C5 100.0(4)
N1 Hf1 C5 71.3(4)
N2 Hf1 C29 101.9(3)
C28 Hf1 C29 33.3(4)
C35 Hf1 C29 140.7(4)
N1 Hf1 C29 94.4(3)
C5 Hf1 C29 82.8(3)
N2 Hf1 C36 94.1(3)
C28 Hf1 C36 141.1(4)
C35 Hf1 C36 31.3(3)
N1 Hf1 C36 92.9(3)
C5 Hf1 C36 86.0(3)
C29 Hf1 C36 163.8(3)
C3 N1 C1 122.3(10)
C3 N1 Hf1 119.5(8)
C1 N1 Hf1 118.0(8)
C2 N2 C12 117.5(8)
C2 N2 Hf1 124.0(7)
C12 N2 Hf1 118.5(6)
C2 C1 N1 111.4(11)
C2 C1 H1 109.4
N1 C1 H1 109.4
C2 C1 H2 109.4
N1 C1 H2 109.4
H1 C1 H2 108.0
C1 C2 N2 112.5(11)
C1 C2 H3 109.1
N2 C2 H3 109.1
C1 C2 H4 109.1
N2 C2 H4 109.1
H3 C2 H4 107.8
N1 C3 C4 120.3(10)
N1 C3 H5 119.8
C4 C3 H5 119.8
C9 C4 C5 122.9(9)
C9 C4 C3 123.1(9)
C5 C4 C3 114.0(9)
C6 C5 C4 116.0(9)
C6 C5 Hf1 129.2(7)
C4 C5 Hf1 114.6(7)
C5 C6 C7 119.4(10)
C5 C6 C10 122.1(10)
C7 C6 C10 118.5(10)
C8 C7 C6 122.9(11)
C8 C7 H6 118.6
C6 C7 H6 118.6
C7 C8 C9 118.6(11)
C7 C8 C11 119.5(11)
C9 C8 C11 121.8(11)
C8 C9 C4 120.2(10)
C8 C9 H7 119.9
C4 C9 H7 119.9
C6 C10 H8 109.5
C6 C10 H9 109.5
H8 C10 H9 109.5
C6 C10 H10 109.5
H8 C10 H10 109.5
H9 C10 H10 109.5
C8 C11 H11 109.5
C8 C11 H12 109.5
H11 C11 H12 109.5
C8 C11 H13 109.5
H11 C11 H13 109.5
H12 C11 H13 109.5
N2 C12 C21 111.2(8)
N2 C12 C13 115.4(9)
C21 C12 C13 111.1(8)
N2 C12 H14 106.1
C21 C12 H14 106.1
C13 C12 H14 106.1
C18 C13 C14 120.2(10)
C18 C13 C12 120.0(9)
C14 C13 C12 119.6(9)
C13 C14 C15 118.2(10)
C13 C14 H15 120.9
C15 C14 H15 120.9
C16 C15 C14 120.2(10)
C16 C15 C19 121.9(10)
C14 C15 C19 117.9(10)
C15 C16 C17 121.8(10)
C15 C16 H16 119.1
C17 C16 H16 119.1
C18 C17 C16 117.7(10)
C18 C17 C20 121.2(10)
C16 C17 C20 120.9(10)
C17 C18 C13 121.8(10)
C17 C18 H17 119.1
C13 C18 H17 119.1
C15 C19 H18 109.5
C15 C19 H19 109.5
H18 C19 H19 109.5
C15 C19 H20 109.5
H18 C19 H20 109.5
H19 C19 H20 109.5
C17 C20 H21 109.5
C17 C20 H22 109.5
H21 C20 H22 109.5
C17 C20 H23 109.5
H21 C20 H23 109.5
H22 C20 H23 109.5
C22 C21 C12 115.5(9)
C22 C21 H24 108.4
C12 C21 H24 108.4
C22 C21 H25 108.4
C12 C21 H25 108.4
H24 C21 H25 107.5
C27 C22 C23 117.4(10)
C27 C22 C21 121.3(10)
C23 C22 C21 121.3(11)
C24 C23 C22 119.9(12)
C24 C23 H26 120.1
C22 C23 H26 120.1
C23 C24 C25 119.9(11)
C23 C24 H27 120.0
C25 C24 H27 120.0
C26 C25 C24 121.4(11)
C26 C25 H28 119.3
C24 C25 H28 119.3
C25 C26 C27 117.7(11)
C25 C26 H29 121.2
C27 C26 H29 121.2
C22 C27 C26 123.6(11)
C22 C27 H30 118.2
C26 C27 H30 118.2
C29 C28 Hf1 91.8(7)
C29 C28 H31 113.3
Hf1 C28 H31 113.3
C29 C28 H32 113.3
Hf1 C28 H32 113.3
H31 C28 H32 110.7
C30 C29 C34 118.1(11)
C30 C29 C28 120.5(10)
C34 C29 C28 120.7(11)
C30 C29 Hf1 94.8(7)
C34 C29 Hf1 112.4(8)
C28 C29 Hf1 55.0(5)
C31 C30 C29 119.9(12)
C31 C30 H33 120.0
C29 C30 H33 120.0
C32 C31 C30 121.9(13)
C32 C31 H34 119.0
C30 C31 H34 119.0
C33 C32 C31 119.8(13)
C33 C32 H35 120.1
C31 C32 H35 120.1
C32 C33 C34 121.0(13)
C32 C33 H36 119.5
C34 C33 H36 119.5
C29 C34 C33 119.2(12)
C29 C34 H37 120.4
C33 C34 H37 120.4
C36 C35 Hf1 95.8(7)
C36 C35 H38 112.6
Hf1 C35 H38 112.6
C36 C35 H39 112.6
Hf1 C35 H39 112.6
H38 C35 H39 110.1
C41 C36 C37 116.0(10)
C41 C36 C35 123.8(10)
C37 C36 C35 119.6(10)
C41 C36 Hf1 107.5(7)
C37 C36 Hf1 102.9(7)
C35 C36 Hf1 52.9(6)
C36 C37 C38 119.5(10)
C36 C37 H40 120.2
C38 C37 H40 120.2
C39 C38 C37 121.2(11)
C39 C38 H41 119.4
C37 C38 H41 119.4
C38 C39 C40 120.7(12)
C38 C39 H42 119.7
C40 C39 H42 119.7
C41 C40 C39 119.3(11)
C41 C40 H43 120.3
C39 C40 H43 120.3
C40 C41 C36 123.1(11)
C40 C41 H44 118.5
C36 C41 H44 118.5

loop_
_geom_bond_atom_site_label_1
_geom_bond_atom_site_label_2
_geom_bond_distance
Hf1 N2 2.072(8)
Hf1 C28 2.244(10)
Hf1 C35 2.253(12)
Hf1 N1 2.271(9)
Hf1 C5 2.338(9)
Hf1 C29 2.739(11)
Hf1 C36 2.810(12)
N1 C3 1.279(14)
N1 C1 1.447(16)
N2 C2 1.456(13)
N2 C12 1.491(12)
C1 C2 1.388(17)
C1 H1 0.9900
C1 H2 0.9900
C2 H3 0.9900
C2 H4 0.9900
C3 C4 1.449(14)
C3 H5 0.9500
C4 C9 1.389(14)
C4 C5 1.433(13)
C5 C6 1.408(14)
C6 C7 1.421(16)
C6 C10 1.499(14)
C7 C8 1.373(16)
C7 H6 0.9500
C8 C9 1.378(16)
C8 C11 1.494(15)
C9 H7 0.9500
C10 H8 0.9800
C10 H9 0.9800
C10 H10 0.9800
C11 H11 0.9800
C11 H12 0.9800
C11 H13 0.9800
C12 C21 1.529(15)
C12 C13 1.531(14)
C12 H14 1.0000
C13 C18 1.385(14)
C13 C14 1.393(13)
C14 C15 1.431(14)
C14 H15 0.9500
C15 C16 1.350(14)
C15 C19 1.525(15)
C16 C17 1.411(14)
C16 H16 0.9500
C17 C18 1.383(15)
C17 C20 1.514(14)
C18 H17 0.9500
C19 H18 0.9800
C19 H19 0.9800
C19 H20 0.9800
C20 H21 0.9800
C20 H22 0.9800
C20 H23 0.9800
C21 C22 1.510(15)
C21 H24 0.9900
C21 H25 0.9900
C22 C27 1.365(15)
C22 C23 1.410(15)
C23 C24 1.377(15)
C23 H26 0.9500
C24 C25 1.384(16)
C24 H27 0.9500
C25 C26 1.362(17)
C25 H28 0.9500
C26 C27 1.382(15)
C26 H29 0.9500
C27 H30 0.9500
C28 C29 1.503(16)
C28 H31 0.9900
C28 H32 0.9900
C29 C30 1.389(15)
C29 C34 1.390(15)
C30 C31 1.361(17)
C30 H33 0.9500
C31 C32 1.357(19)
C31 H34 0.9500
C32 C33 1.322(19)
C32 H35 0.9500
C33 C34 1.411(18)
C33 H36 0.9500
C34 H37 0.9500
C35 C36 1.465(15)
C35 H38 0.9900
C35 H39 0.9900
C36 C41 1.396(15)
C36 C37 1.413(15)
C37 C38 1.420(17)
C37 H40 0.9500
C38 C39 1.328(16)
C38 H41 0.9500
C39 C40 1.374(16)
C39 H42 0.9500
C40 C41 1.371(14)
C40 H43 0.9500
C41 H44 0.9500

loop_
_geom_torsion_atom_site_label_1
_geom_torsion_atom_site_label_2
_geom_torsion_atom_site_label_3
_geom_torsion_atom_site_label_4
_geom_torsion
N2 Hf1 N1 C3 179.2(10)
C28 Hf1 N1 C3 89.8(10)
C35 Hf1 N1 C3 -92.2(10)
C5 Hf1 N1 C3 -2.6(9)
C29 Hf1 N1 C3 78.2(9)
C36 Hf1 N1 C3 -87.4(9)
N2 Hf1 N1 C1 3.3(11)
C28 Hf1 N1 C1 -86.1(12)
C35 Hf1 N1 C1 91.8(12)
C5 Hf1 N1 C1 -178.6(12)
C29 Hf1 N1 C1 -97.7(12)
C36 Hf1 N1 C1 96.7(12)
C28 Hf1 N2 C2 133.2(10)
C35 Hf1 N2 C2 -114.0(10)
N1 Hf1 N2 C2 8.7(10)
C5 Hf1 N2 C2 5.8(13)
C29 Hf1 N2 C2 99.2(10)
C36 Hf1 N2 C2 -82.9(10)
C28 Hf1 N2 C12 -49.0(8)
C35 Hf1 N2 C12 63.9(7)
N1 Hf1 N2 C12 -173.5(8)
C5 Hf1 N2 C12 -176.3(6)
C29 Hf1 N2 C12 -82.9(7)
C36 Hf1 N2 C12 94.9(7)
C3 N1 C1 C2 170.0(14)
Hf1 N1 C1 C2 -14(2)
N1 C1 C2 N2 20(2)
C12 N2 C2 C1 162.6(14)
Hf1 N2 C2 C1 -19.6(19)
C1 N1 C3 C4 176.1(13)
Hf1 N1 C3 C4 0.3(15)
N1 C3 C4 C9 -176.2(11)
N1 C3 C4 C5 3.9(15)
C9 C4 C5 C6 -1.2(15)
C3 C4 C5 C6 178.7(9)
C9 C4 C5 Hf1 174.2(8)
C3 C4 C5 Hf1 -5.9(11)
N2 Hf1 C5 C6 -178.0(8)
C28 Hf1 C5 C6 55.2(10)
C35 Hf1 C5 C6 -58.4(10)
N1 Hf1 C5 C6 179.1(10)
C29 Hf1 C5 C6 81.9(9)
C36 Hf1 C5 C6 -86.5(9)
N2 Hf1 C5 C4 7.3(10)
C28 Hf1 C5 C4 -119.5(8)
C35 Hf1 C5 C4 126.9(7)
N1 Hf1 C5 C4 4.5(7)
C29 Hf1 C5 C4 -92.7(7)
C36 Hf1 C5 C4 98.9(7)
C4 C5 C6 C7 1.9(15)
Hf1 C5 C6 C7 -172.7(8)
C4 C5 C6 C10 -179.0(10)
Hf1 C5 C6 C10 6.4(15)
C5 C6 C7 C8 -3.6(18)
C10 C6 C7 C8 177.2(12)
C6 C7 C8 C9 4(2)
C6 C7 C8 C11 179.3(12)
C7 C8 C9 C4 -3.4(19)
C11 C8 C9 C4 -178.3(12)
C5 C4 C9 C8 1.9(17)
C3 C4 C9 C8 -178.0(11)
C2 N2 C12 C21 -49.7(14)
Hf1 N2 C12 C21 132.3(8)
C2 N2 C12 C13 78.1(13)
Hf1 N2 C12 C13 -100.0(9)
N2 C12 C13 C18 125.4(10)
C21 C12 C13 C18 -106.8(11)
N2 C12 C13 C14 -60.6(12)
C21 C12 C13 C14 67.2(13)
C18 C13 C14 C15 -0.8(16)
C12 C13 C14 C15 -174.8(9)
C13 C14 C15 C16 3.3(16)
C13 C14 C15 C19 179.4(10)
C14 C15 C16 C17 -4.6(17)
C19 C15 C16 C17 179.4(11)
C15 C16 C17 C18 3.3(16)
C15 C16 C17 C20 178.1(10)
C16 C17 C18 C13 -0.7(16)
C20 C17 C18 C13 -175.5(10)
C14 C13 C18 C17 -0.4(16)
C12 C13 C18 C17 173.6(10)
N2 C12 C21 C22 -166.6(9)
C13 C12 C21 C22 63.3(13)
C12 C21 C22 C27 104.5(12)
C12 C21 C22 C23 -76.6(13)
C27 C22 C23 C24 -1.5(15)
C21 C22 C23 C24 179.5(10)
C22 C23 C24 C25 3.2(17)
C23 C24 C25 C26 -2.0(18)
C24 C25 C26 C27 -0.9(17)
C23 C22 C27 C26 -1.5(16)
C21 C22 C27 C26 177.4(10)
C25 C26 C27 C22 2.7(17)
N2 Hf1 C28 C29 -95.3(7)
C35 Hf1 C28 C29 160.3(7)
N1 Hf1 C28 C29 -21.5(9)
C5 Hf1 C28 C29 54.5(8)
C36 Hf1 C28 C29 154.1(6)
Hf1 C28 C29 C30 72.9(11)
Hf1 C28 C29 C34 -97.2(10)
N2 Hf1 C29 C30 -32.7(8)
C28 Hf1 C29 C30 -124.3(11)
C35 Hf1 C29 C30 -154.2(7)
N1 Hf1 C29 C30 38.4(8)
C5 Hf1 C29 C30 108.9(8)
C36 Hf1 C29 C30 155.1(10)
N2 Hf1 C29 C34 -155.8(9)
C28 Hf1 C29 C34 112.7(12)
C35 Hf1 C29 C34 82.8(10)
N1 Hf1 C29 C34 -84.6(9)
C5 Hf1 C29 C34 -14.2(9)
C36 Hf1 C29 C34 32.0(16)
N2 Hf1 C29 C28 91.6(8)
C35 Hf1 C29 C28 -29.9(10)
N1 Hf1 C29 C28 162.7(8)
C5 Hf1 C29 C28 -126.8(8)
C36 Hf1 C29 C28 -80.6(13)
C34 C29 C30 C31 2.0(17)
C28 C29 C30 C31 -168.3(11)
Hf1 C29 C30 C31 -116.5(11)
C29 C30 C31 C32 -1.2(19)
C30 C31 C32 C33 0(2)
C31 C32 C33 C34 1(2)
C30 C29 C34 C33 -1.4(17)
C28 C29 C34 C33 168.9(11)
Hf1 C29 C34 C33 107.4(11)
C32 C33 C34 C29 -0.1(19)
N2 Hf1 C35 C36 82.4(7)
C28 Hf1 C35 C36 -172.4(7)
N1 Hf1 C35 C36 9.4(9)
C5 Hf1 C35 C36 -64.7(7)
C29 Hf1 C35 C36 -155.4(6)
Hf1 C35 C36 C41 87.0(11)
Hf1 C35 C36 C37 -83.8(10)
N2 Hf1 C36 C41 139.1(7)
C28 Hf1 C36 C41 -108.1(8)
C35 Hf1 C36 C41 -119.5(11)
N1 Hf1 C36 C41 68.3(7)
C5 Hf1 C36 C41 -2.7(7)
C29 Hf1 C36 C41 -48.6(14)
N2 Hf1 C36 C37 16.2(7)
C28 Hf1 C36 C37 129.0(8)
C35 Hf1 C36 C37 117.6(11)
N1 Hf1 C36 C37 -54.6(7)
C5 Hf1 C36 C37 -125.6(7)
C29 Hf1 C36 C37 -171.5(10)
N2 Hf1 C36 C35 -101.4(7)
C28 Hf1 C36 C35 11.4(10)
N1 Hf1 C36 C35 -172.2(7)
C5 Hf1 C36 C35 116.8(7)
C29 Hf1 C36 C35 70.9(13)
C41 C36 C37 C38 -0.1(15)
C35 C36 C37 C38 171.4(10)
Hf1 C36 C37 C38 116.9(10)
C36 C37 C38 C39 3.8(17)
C37 C38 C39 C40 -3.7(19)
C38 C39 C40 C41 -0.2(19)
C39 C40 C41 C36 4.0(18)
C37 C36 C41 C40 -3.7(16)
C35 C36 C41 C40 -174.8(11)
Hf1 C36 C41 C40 -118.2(10)
